data_4118117
loop_
_publ_author_name
'Gen Onodera'
'Yoshihisa Shimizu'
'Jun-na Kimura'
'Junya Kobayashi'
'Yukiko Ebihara'
'Kei Kondo'
'Ken Sakata'
'Ryo Takeuchi'

_publ_section_title
;
 Iridium-Catalyzed [2 + 2 + 2] Cycloaddition of \a,\w-Diynes with Nitriles
;
_journal_name_full 'Journal of the American Chemical Society'
_journal_page_first 10515
_journal_page_last 10531
_journal_paper_doi 10.1021/ja3028394
_journal_volume 134
_journal_year 2012
_chemical_formula_sum 'C23 H21 N3 O4'
_chemical_formula_weight 403.43
_chemical_name_systematic
;
 ?
;
_space_group_IT_number 14
_symmetry_cell_setting monoclinic
_symmetry_space_group_name_Hall '-P 2yn'
_symmetry_space_group_name_H-M 'P 1 21/n 1'
_atom_sites_solution_hydrogens geom
_atom_sites_solution_primary direct
_atom_sites_solution_secondary difmap
_audit_creation_method SHELXL-97
_cell_angle_alpha 90.00
_cell_angle_beta 101.5500(10)
_cell_angle_gamma 90.00
_cell_formula_units_Z 4
_cell_length_a 10.8423(6)
_cell_length_b 15.7551(8)
_cell_length_c 11.7158(6)
_cell_measurement_reflns_used 6545
_cell_measurement_temperature 90
_cell_measurement_theta_max 28.29
_cell_measurement_theta_min 2.31
_cell_volume 1960.78(18)
_computing_cell_refinement 'Bruker SAINT'
_computing_data_collection 'Bruker APEX2'
_computing_data_reduction 'Bruker SAINT'
_computing_molecular_graphics 'Yadokari-XG 2009 (Wakita Nemoto et al., 2009)'
_computing_publication_material 'Yadokari-XG 2009 (Wakita,Nemoto et al., 2009)'
_computing_structure_refinement 'SHELXL-97 (Sheldrick, 1997)'
_computing_structure_solution 'SHELXS-97 (Sheldrick, 1990)'
_diffrn_ambient_temperature 90
_diffrn_detector_area_resol_mean 8.333
_diffrn_measured_fraction_theta_full 0.970
_diffrn_measured_fraction_theta_max 0.970
_diffrn_measurement_device_type 'Bruker APEX-II CCD'
_diffrn_measurement_method '\f and \w scans'
_diffrn_radiation_monochromator graphite
_diffrn_radiation_source 'fine-focus sealed tube'
_diffrn_radiation_type MoK\a
_diffrn_radiation_wavelength 0.71073
_diffrn_reflns_av_R_equivalents 0.0155
_diffrn_reflns_av_sigmaI/netI 0.0174
_diffrn_reflns_limit_h_max 13
_diffrn_reflns_limit_h_min -14
_diffrn_reflns_limit_k_max 20
_diffrn_reflns_limit_k_min -17
_diffrn_reflns_limit_l_max 14
_diffrn_reflns_limit_l_min -14
_diffrn_reflns_number 10660
_diffrn_reflns_theta_full 27.50
_diffrn_reflns_theta_max 27.50
_diffrn_reflns_theta_min 2.20
_diffrn_standards_number 0
_exptl_absorpt_coefficient_mu 0.095
_exptl_absorpt_correction_T_max 0.9540
_exptl_absorpt_correction_T_min 0.9540
_exptl_absorpt_correction_type empirical
_exptl_absorpt_process_details 'SADABS Sheldrick 1996'
_exptl_crystal_colour yellow
_exptl_crystal_density_diffrn 1.367
_exptl_crystal_description block
_exptl_crystal_F_000 848
_exptl_crystal_size_max 0.50
_exptl_crystal_size_mid 0.50
_exptl_crystal_size_min 0.50
_refine_diff_density_max 0.333
_refine_diff_density_min -0.208
_refine_diff_density_rms 0.041
_refine_ls_extinction_coef 0.0055(6)
_refine_ls_extinction_method none
_refine_ls_goodness_of_fit_ref 1.029
_refine_ls_hydrogen_treatment constr
_refine_ls_matrix_type full
_refine_ls_number_parameters 274
_refine_ls_number_reflns 4374
_refine_ls_number_restraints 0
_refine_ls_restrained_S_all 1.029
_refine_ls_R_factor_all 0.0401
_refine_ls_R_factor_gt 0.0357
_refine_ls_shift/su_max 0.000
_refine_ls_shift/su_mean 0.000
_refine_ls_structure_factor_coef Fsqd
_refine_ls_weighting_details 'calc w=1/[\s^2^(Fo^2^)+(0.0464P)^2^+0.8333P] where P=(Fo^2^+2Fc^2^)/3'
_refine_ls_weighting_scheme calc
_refine_ls_wR_factor_gt 0.0908
_refine_ls_wR_factor_ref 0.0945
_reflns_number_gt 3913
_reflns_number_total 4374
_reflns_threshold_expression >2sigma(I)
_cod_data_source_file ja3028394_si_003.cif
_cod_data_source_block shimizu5
_cod_original_sg_symbol_H-M 'P 21/n'
_cod_database_code 4118117

loop_
_symmetry_equiv_pos_as_xyz
'x, y, z'
'-x+1/2, y+1/2, -z+1/2'
'-x, -y, -z'
'x-1/2, -y-1/2, z-1/2'

loop_
_atom_site_label
_atom_site_type_symbol
_atom_site_fract_x
_atom_site_fract_y
_atom_site_fract_z
_atom_site_U_iso_or_equiv
_atom_site_adp_type
_atom_site_occupancy
_atom_site_symmetry_multiplicity
_atom_site_calc_flag
_atom_site_refinement_flags
O1 O 0.15131(8) 0.01170(5) 0.45545(7) 0.02289(19) Uani 1 1 d .
O2 O 0.11797(8) 0.13707(5) 0.36312(7) 0.02158(19) Uani 1 1 d .
O3 O 0.40709(8) -0.07536(6) 0.37033(8) 0.02393(19) Uani 1 1 d .
O4 O 0.21148(8) -0.09437(5) 0.26700(8) 0.02258(19) Uani 1 1 d .
N1 N 0.77683(9) 0.24400(7) 0.17039(9) 0.0229(2) Uani 1 1 d .
N2 N 0.50978(9) 0.13232(6) 0.03723(8) 0.01589(19) Uani 1 1 d .
N3 N 0.18323(9) 0.09268(7) -0.07524(8) 0.0200(2) Uani 1 1 d .
C1 C 0.89038(11) 0.26448(8) 0.14942(11) 0.0243(3) Uani 1 1 d .
H1 H 0.9311 0.3133 0.1869 0.029 Uiso 1 1 calc R
C2 C 0.95163(11) 0.21893(8) 0.07673(10) 0.0210(2) Uani 1 1 d .
H2 H 1.0324 0.2357 0.0652 0.025 Uiso 1 1 calc R
C3 C 0.89220(12) 0.14835(8) 0.02125(11) 0.0250(3) Uani 1 1 d .
H3 H 0.9324 0.1146 -0.0277 0.030 Uiso 1 1 calc R
C4 C 0.77298(11) 0.12751(8) 0.03806(11) 0.0222(2) Uani 1 1 d .
H4 H 0.7286 0.0807 -0.0018 0.027 Uiso 1 1 calc R
C5 C 0.71948(10) 0.17629(7) 0.11428(9) 0.0163(2) Uani 1 1 d .
C6 C 0.59181(10) 0.15316(7) 0.13466(10) 0.0155(2) Uani 1 1 d .
C7 C 0.56411(10) 0.14930(7) 0.24714(9) 0.0152(2) Uani 1 1 d .
C8 C 0.65756(11) 0.17064(8) 0.35695(10) 0.0200(2) Uani 1 1 d .
H5 H 0.6581 0.2321 0.3698 0.030 Uiso 1 1 calc R
H6 H 0.7417 0.1520 0.3492 0.030 Uiso 1 1 calc R
H7 H 0.6336 0.1417 0.4233 0.030 Uiso 1 1 calc R
C9 C 0.44422(10) 0.11985(7) 0.25165(9) 0.0149(2) Uani 1 1 d .
C10 C 0.39025(10) 0.10284(7) 0.35861(9) 0.0162(2) Uani 1 1 d .
H8 H 0.3662 0.1564 0.3927 0.019 Uiso 1 1 calc R
H9 H 0.4512 0.0719 0.4184 0.019 Uiso 1 1 calc R
C11 C 0.27269(10) 0.04743(7) 0.31099(9) 0.0142(2) Uani 1 1 d .
C12 C 0.17311(10) 0.06150(7) 0.38405(9) 0.0153(2) Uani 1 1 d .
C13 C 0.03115(11) 0.15980(8) 0.43781(11) 0.0245(3) Uani 1 1 d .
H10 H -0.0326 0.1152 0.4341 0.037 Uiso 1 1 calc R
H11 H -0.0101 0.2137 0.4114 0.037 Uiso 1 1 calc R
H12 H 0.0776 0.1658 0.5182 0.037 Uiso 1 1 calc R
C14 C 0.30789(10) -0.04679(7) 0.32123(9) 0.0158(2) Uani 1 1 d .
C15 C 0.22773(14) -0.18505(8) 0.27989(13) 0.0328(3) Uani 1 1 d .
H13 H 0.2970 -0.2033 0.2432 0.049 Uiso 1 1 calc R
H14 H 0.1499 -0.2137 0.2423 0.049 Uiso 1 1 calc R
H15 H 0.2473 -0.1996 0.3629 0.049 Uiso 1 1 calc R
C16 C 0.23286(10) 0.07314(7) 0.18051(9) 0.0151(2) Uani 1 1 d .
H16 H 0.1963 0.0244 0.1320 0.018 Uiso 1 1 calc R
H17 H 0.1711 0.1202 0.1702 0.018 Uiso 1 1 calc R
C17 C 0.35611(10) 0.10095(7) 0.15064(9) 0.0147(2) Uani 1 1 d .
C18 C 0.39195(10) 0.10830(7) 0.04327(9) 0.0150(2) Uani 1 1 d .
C19 C 0.30825(10) 0.08725(7) -0.07007(9) 0.0156(2) Uani 1 1 d .
C20 C 0.35992(11) 0.06157(7) -0.16418(10) 0.0176(2) Uani 1 1 d .
H18 H 0.4486 0.0586 -0.1572 0.021 Uiso 1 1 calc R
C21 C 0.28030(11) 0.04041(7) -0.26792(10) 0.0190(2) Uani 1 1 d .
H19 H 0.3134 0.0230 -0.3334 0.023 Uiso 1 1 calc R
C22 C 0.15143(11) 0.04508(8) -0.27461(10) 0.0207(2) Uani 1 1 d .
H20 H 0.0941 0.0306 -0.3444 0.025 Uiso 1 1 calc R
C23 C 0.10850(11) 0.07140(8) -0.17674(10) 0.0224(2) Uani 1 1 d .
H21 H 0.0201 0.0746 -0.1819 0.027 Uiso 1 1 calc R

loop_
_atom_site_aniso_label
_atom_site_aniso_U_11
_atom_site_aniso_U_22
_atom_site_aniso_U_33
_atom_site_aniso_U_23
_atom_site_aniso_U_13
_atom_site_aniso_U_12
O1 0.0265(4) 0.0231(4) 0.0213(4) 0.0029(3) 0.0103(3) 0.0007(3)
O2 0.0233(4) 0.0209(4) 0.0225(4) 0.0013(3) 0.0094(3) 0.0066(3)
O3 0.0193(4) 0.0214(4) 0.0282(5) 0.0005(3) -0.0021(3) 0.0043(3)
O4 0.0222(4) 0.0143(4) 0.0273(4) -0.0016(3) -0.0047(3) -0.0001(3)
N1 0.0187(5) 0.0201(5) 0.0309(6) -0.0052(4) 0.0073(4) -0.0034(4)
N2 0.0163(4) 0.0144(4) 0.0171(4) 0.0011(3) 0.0036(4) 0.0003(3)
N3 0.0175(5) 0.0261(5) 0.0158(5) -0.0001(4) 0.0020(4) 0.0013(4)
C1 0.0188(6) 0.0223(6) 0.0317(7) -0.0036(5) 0.0048(5) -0.0054(4)
C2 0.0152(5) 0.0255(6) 0.0225(6) 0.0058(5) 0.0045(4) -0.0011(4)
C3 0.0239(6) 0.0299(7) 0.0239(6) -0.0038(5) 0.0112(5) -0.0010(5)
C4 0.0224(6) 0.0225(6) 0.0231(6) -0.0043(5) 0.0076(5) -0.0043(5)
C5 0.0154(5) 0.0160(5) 0.0173(5) 0.0029(4) 0.0029(4) 0.0004(4)
C6 0.0155(5) 0.0119(5) 0.0192(5) 0.0003(4) 0.0032(4) 0.0004(4)
C7 0.0159(5) 0.0122(5) 0.0171(5) -0.0010(4) 0.0025(4) 0.0002(4)
C8 0.0179(5) 0.0233(6) 0.0182(5) -0.0028(4) 0.0020(4) -0.0039(4)
C9 0.0164(5) 0.0126(5) 0.0157(5) -0.0008(4) 0.0032(4) 0.0016(4)
C10 0.0155(5) 0.0172(5) 0.0152(5) -0.0015(4) 0.0018(4) -0.0018(4)
C11 0.0137(5) 0.0154(5) 0.0132(5) -0.0005(4) 0.0018(4) 0.0004(4)
C12 0.0137(5) 0.0169(5) 0.0142(5) -0.0026(4) 0.0003(4) -0.0012(4)
C13 0.0221(6) 0.0266(6) 0.0263(6) -0.0047(5) 0.0090(5) 0.0056(5)
C14 0.0168(5) 0.0175(5) 0.0132(5) -0.0009(4) 0.0030(4) 0.0003(4)
C15 0.0378(7) 0.0145(6) 0.0391(8) -0.0011(5) -0.0087(6) -0.0003(5)
C16 0.0144(5) 0.0177(5) 0.0127(5) 0.0007(4) 0.0016(4) -0.0002(4)
C17 0.0141(5) 0.0127(5) 0.0167(5) 0.0005(4) 0.0017(4) 0.0010(4)
C18 0.0159(5) 0.0130(5) 0.0160(5) 0.0006(4) 0.0030(4) 0.0012(4)
C19 0.0175(5) 0.0146(5) 0.0145(5) 0.0023(4) 0.0027(4) 0.0000(4)
C20 0.0176(5) 0.0177(5) 0.0179(5) 0.0018(4) 0.0044(4) 0.0007(4)
C21 0.0243(6) 0.0184(5) 0.0150(5) 0.0000(4) 0.0057(4) 0.0007(4)
C22 0.0231(6) 0.0230(6) 0.0143(5) 0.0002(4) -0.0001(4) -0.0024(5)
C23 0.0156(5) 0.0316(7) 0.0190(6) -0.0002(5) 0.0011(4) -0.0005(5)

loop_
_atom_type_symbol
_atom_type_description
_atom_type_scat_dispersion_real
_atom_type_scat_dispersion_imag
_atom_type_scat_source
C C 0.0033 0.0016 'International Tables Vol C Tables 4.2.6.8 and 6.1.1.4'
H H 0.0000 0.0000 'International Tables Vol C Tables 4.2.6.8 and 6.1.1.4'
N N 0.0061 0.0033 'International Tables Vol C Tables 4.2.6.8 and 6.1.1.4'
O O 0.0106 0.0060 'International Tables Vol C Tables 4.2.6.8 and 6.1.1.4'

loop_
_geom_angle_atom_site_label_1
_geom_angle_atom_site_label_2
_geom_angle_atom_site_label_3
_geom_angle
C12 O2 C13 115.49(9)
C14 O4 C15 115.93(9)
C5 N1 C1 117.03(10)
C6 N2 C18 119.91(9)
C23 N3 C19 116.61(10)
N1 C1 C2 124.05(11)
N1 C1 H1 118.0
C2 C1 H1 118.0
C3 C2 C1 118.16(11)
C3 C2 H2 120.9
C1 C2 H2 120.9
C2 C3 C4 119.00(11)
C2 C3 H3 120.5
C4 C3 H3 120.5
C3 C4 C5 118.78(11)
C3 C4 H4 120.6
C5 C4 H4 120.6
N1 C5 C4 122.92(10)
N1 C5 C6 117.98(10)
C4 C5 C6 119.10(10)
N2 C6 C7 123.80(10)
N2 C6 C5 113.66(9)
C7 C6 C5 122.45(10)
C9 C7 C6 115.17(10)
C9 C7 C8 121.02(10)
C6 C7 C8 123.73(10)
C7 C8 H5 109.5
C7 C8 H6 109.5
H5 C8 H6 109.5
C7 C8 H7 109.5
H5 C8 H7 109.5
H6 C8 H7 109.5
C7 C9 C17 121.67(10)
C7 C9 C10 127.68(10)
C17 C9 C10 110.65(9)
C9 C10 C11 103.19(8)
C9 C10 H8 111.1
C11 C10 H8 111.1
C9 C10 H9 111.1
C11 C10 H9 111.1
H8 C10 H9 109.1
C12 C11 C14 106.90(9)
C12 C11 C10 109.85(9)
C14 C11 C10 110.05(9)
C12 C11 C16 115.20(9)
C14 C11 C16 110.18(8)
C10 C11 C16 104.65(8)
O1 C12 O2 124.51(10)
O1 C12 C11 123.75(10)
O2 C12 C11 111.66(9)
O2 C13 H10 109.5
O2 C13 H11 109.5
H10 C13 H11 109.5
O2 C13 H12 109.5
H10 C13 H12 109.5
H11 C13 H12 109.5
O3 C14 O4 123.82(10)
O3 C14 C11 125.88(10)
O4 C14 C11 110.30(9)
O4 C15 H13 109.5
O4 C15 H14 109.5
H13 C15 H14 109.5
O4 C15 H15 109.5
H13 C15 H15 109.5
H14 C15 H15 109.5
C17 C16 C11 102.61(8)
C17 C16 H16 111.2
C11 C16 H16 111.2
C17 C16 H17 111.2
C11 C16 H17 111.2
H16 C16 H17 109.2
C18 C17 C9 118.70(10)
C18 C17 C16 130.68(10)
C9 C17 C16 110.61(9)
N2 C18 C17 120.61(10)
N2 C18 C19 115.53(9)
C17 C18 C19 123.81(10)
N3 C19 C20 122.90(10)
N3 C19 C18 117.02(10)
C20 C19 C18 120.06(10)
C21 C20 C19 119.10(10)
C21 C20 H18 120.5
C19 C20 H18 120.5
C20 C21 C22 118.80(10)
C20 C21 H19 120.6
C22 C21 H19 120.6
C23 C22 C21 118.13(10)
C23 C22 H20 120.9
C21 C22 H20 120.9
N3 C23 C22 124.45(11)
N3 C23 H21 117.8
C22 C23 H21 117.8

loop_
_geom_bond_atom_site_label_1
_geom_bond_atom_site_label_2
_geom_bond_distance
O1 C12 1.2044(14)
O2 C12 1.3328(14)
O2 C13 1.4526(14)
O3 C14 1.2010(14)
O4 C14 1.3388(13)
O4 C15 1.4437(15)
N1 C5 1.3391(15)
N1 C1 1.3422(15)
N2 C6 1.3398(14)
N2 C18 1.3477(14)
N3 C23 1.3406(15)
N3 C19 1.3474(14)
C1 C2 1.3812(17)
C1 H1 0.9500
C2 C3 1.3808(18)
C2 H2 0.9500
C3 C4 1.3854(16)
C3 H3 0.9500
C4 C5 1.3899(16)
C4 H4 0.9500
C5 C6 1.4961(15)
C6 C7 1.4103(15)
C7 C9 1.3912(15)
C7 C8 1.5075(15)
C8 H5 0.9800
C8 H6 0.9800
C8 H7 0.9800
C9 C17 1.3961(15)
C9 C10 1.5094(15)
C10 C11 1.5534(15)
C10 H8 0.9900
C10 H9 0.9900
C11 C12 1.5223(14)
C11 C14 1.5314(15)
C11 C16 1.5566(14)
C13 H10 0.9800
C13 H11 0.9800
C13 H12 0.9800
C15 H13 0.9800
C15 H14 0.9800
C15 H15 0.9800
C16 C17 1.5124(14)
C16 H16 0.9900
C16 H17 0.9900
C17 C18 1.3939(15)
C18 C19 1.4880(15)
C19 C20 1.3931(15)
C20 C21 1.3833(16)
C20 H18 0.9500
C21 C22 1.3856(16)
C21 H19 0.9500
C22 C23 1.3846(16)
C22 H20 0.9500
C23 H21 0.9500

loop_
_cod_related_entry_id
_cod_related_entry_database
_cod_related_entry_code
1 ChemSpider 30660635
